data_4022681
loop_
_publ_author_name
'Marie-Christine Matos'
'Paul V. Murphy'

_publ_section_title
;
 Synthesis of Macrolide-Saccharide Hybrids by Ring-Closing Metathesis
 of Precursors Derived from Glycitols and Benzoic Acids
;
_journal_name_full 'Journal of Organic Chemistry'
_journal_page_first 1803
_journal_page_last 1806
_journal_paper_doi 10.1021/jo062159l
_journal_volume 72
_journal_year 2007
_chemical_absolute_configuration unk
_chemical_formula_sum 'C16 H22 O7'
_chemical_formula_weight 326.34
_chemical_name_systematic
; 
 ? 
;
_space_group_IT_number 19
_symmetry_cell_setting orthorhombic
_symmetry_space_group_name_Hall 'P 2ac 2ab'
_symmetry_space_group_name_H-M 'P 21 21 21'
_atom_sites_solution_hydrogens geom
_atom_sites_solution_primary direct
_atom_sites_solution_secondary difmap
_audit_creation_method SHELXL-97
_cell_angle_alpha 90.00
_cell_angle_beta 90.00
_cell_angle_gamma 90.00
_cell_formula_units_Z 4
_cell_length_a 5.7090(6)
_cell_length_b 7.6470(7)
_cell_length_c 34.415(3)
_cell_measurement_reflns_used 6733
_cell_measurement_temperature 100(2)
_cell_measurement_theta_max 30.11
_cell_measurement_theta_min 2.37
_cell_volume 1502.5(3)
_computing_cell_refinement 'Bruker SMART'
_computing_data_collection 'Bruker SMART'
_computing_data_reduction 'Bruker SAINT'
_computing_molecular_graphics 'Bruker SHELXTL'
_computing_publication_material 'Bruker SHELXTL'
_computing_structure_refinement 'SHELXL-97 (Sheldrick, 1997)'
_computing_structure_solution 'SHELXS-97 (Sheldrick, 1990)'
_diffrn_ambient_temperature 100(2)
_diffrn_measured_fraction_theta_full 0.994
_diffrn_measured_fraction_theta_max 0.994
_diffrn_measurement_device_type 'CCD area detector'
_diffrn_measurement_method 'phi and omega scans'
_diffrn_radiation_monochromator graphite
_diffrn_radiation_source 'fine-focus sealed tube'
_diffrn_radiation_type MoK\a
_diffrn_radiation_wavelength 0.71073
_diffrn_reflns_av_R_equivalents 0.0274
_diffrn_reflns_av_sigmaI/netI 0.0204
_diffrn_reflns_limit_h_max 7
_diffrn_reflns_limit_h_min -7
_diffrn_reflns_limit_k_max 10
_diffrn_reflns_limit_k_min -10
_diffrn_reflns_limit_l_max 46
_diffrn_reflns_limit_l_min -46
_diffrn_reflns_number 14798
_diffrn_reflns_theta_full 28.99
_diffrn_reflns_theta_max 28.99
_diffrn_reflns_theta_min 2.37
_exptl_absorpt_coefficient_mu 0.113
_exptl_absorpt_correction_T_max 0.9944
_exptl_absorpt_correction_T_min 0.7959
_exptl_absorpt_correction_type multi-scan
_exptl_absorpt_process_details SADABS
_exptl_crystal_colour colourless
_exptl_crystal_density_diffrn 1.443
_exptl_crystal_density_method 'not measured'
_exptl_crystal_description plate
_exptl_crystal_F_000 696
_exptl_crystal_size_max 0.50
_exptl_crystal_size_mid 0.40
_exptl_crystal_size_min 0.05
_refine_diff_density_max 0.447
_refine_diff_density_min -0.238
_refine_diff_density_rms 0.063
_refine_ls_extinction_method none
_refine_ls_goodness_of_fit_ref 1.093
_refine_ls_hydrogen_treatment constr
_refine_ls_matrix_type full
_refine_ls_number_parameters 212
_refine_ls_number_reflns 2330
_refine_ls_number_restraints 0
_refine_ls_restrained_S_all 1.093
_refine_ls_R_factor_all 0.0424
_refine_ls_R_factor_gt 0.0402
_refine_ls_shift/su_max 0.002
_refine_ls_shift/su_mean 0.000
_refine_ls_structure_factor_coef Fsqd
_refine_ls_weighting_details 'calc w=1/[\s^2^(Fo^2^)+(0.0617P)^2^+0.3778P] where P=(Fo^2^+2Fc^2^)/3'
_refine_ls_weighting_scheme calc
_refine_ls_wR_factor_gt 0.0975
_refine_ls_wR_factor_ref 0.0995
_reflns_number_gt 2221
_reflns_number_total 2330
_reflns_threshold_expression >2sigma(I)
_cod_data_source_file jo062159lsi20061017_024346.cif
_cod_data_source_block mur34
_cod_depositor_comments
;
The following automatic conversions were performed:
'_symmetry_cell_setting' value 'Orthorhombic' changed to 'orthorhombic'
according to '/home/saulius/struct/CIF-dictionaries/cif_core.dic'
dictionary named 'cif_core.dic' version 2.4.1 from 2010-06-29.

Automatic conversion script
Id: cif_fix_enum 1527 2010-12-29 10:47:43Z saulius 
;
_cod_database_code 4022681

loop_
_symmetry_equiv_pos_as_xyz
'x, y, z'
'-x+1/2, -y, z+1/2'
'-x, y+1/2, -z+1/2'
'x+1/2, -y+1/2, -z'

loop_
_atom_site_label
_atom_site_type_symbol
_atom_site_fract_x
_atom_site_fract_y
_atom_site_fract_z
_atom_site_U_iso_or_equiv
_atom_site_adp_type
_atom_site_occupancy
_atom_site_symmetry_multiplicity
_atom_site_calc_flag
_atom_site_refinement_flags
O1 O -0.1330(2) 0.63264(16) 0.86496(3) 0.0148(3) Uani 1 1 d .
C1 C 0.0148(3) 0.7697(2) 0.85011(5) 0.0146(3) Uani 1 1 d .
H1A H 0.1716 0.7613 0.8623 0.018 Uiso 1 1 calc R
H1B H -0.0530 0.8847 0.8570 0.018 Uiso 1 1 calc R
C2 C 0.0389(3) 0.7563(2) 0.80660(5) 0.0133(3) Uani 1 1 d .
H2 H 0.1650 0.8402 0.7989 0.016 Uiso 1 1 calc R
O2 O -0.1699(2) 0.81024(17) 0.78662(4) 0.0169(3) Uani 1 1 d .
H2A H -0.2799 0.7417 0.7922 0.025 Uiso 1 1 calc R
C3 C 0.1122(3) 0.5767(2) 0.79120(5) 0.0120(3) Uani 1 1 d .
H3 H -0.0292 0.4997 0.7901 0.014 Uiso 1 1 calc R
O3 O 0.1917(2) 0.60755(16) 0.75264(3) 0.0157(3) Uani 1 1 d .
H3A H 0.1949 0.5127 0.7404 0.024 Uiso 1 1 calc R
C4 C 0.2970(3) 0.4891(2) 0.81657(5) 0.0121(3) Uani 1 1 d .
H4 H 0.2376 0.4869 0.8439 0.014 Uiso 1 1 calc R
O4 O 0.5033(2) 0.59332(18) 0.81565(4) 0.0192(3) Uani 1 1 d .
H4A H 0.5738 0.5848 0.8370 0.029 Uiso 1 1 calc R
C5 C 0.3511(3) 0.3004(2) 0.80429(5) 0.0145(3) Uani 1 1 d .
H5 H 0.4197 0.2999 0.7776 0.017 Uiso 1 1 calc R
O5 O 0.1426(3) 0.19934(18) 0.80470(4) 0.0188(3) Uani 1 1 d .
H5A H 0.0774 0.2052 0.7829 0.028 Uiso 1 1 calc R
C6 C 0.5194(3) 0.2139(3) 0.83228(5) 0.0174(4) Uani 1 1 d .
H6A H 0.5538 0.0929 0.8238 0.021 Uiso 1 1 calc R
H6B H 0.6684 0.2800 0.8334 0.021 Uiso 1 1 calc R
O6 O 0.4067(2) 0.21260(17) 0.87056(3) 0.0162(3) Uani 1 1 d .
C7 C 0.4224(3) 0.0647(2) 0.89092(5) 0.0148(3) Uani 1 1 d .
O7 O 0.5428(3) -0.0567(2) 0.88156(4) 0.0274(3) Uani 1 1 d .
C8 C 0.2780(3) 0.0615(2) 0.92742(5) 0.0138(3) Uani 1 1 d .
C9 C 0.3525(3) -0.0651(2) 0.95432(5) 0.0166(3) Uani 1 1 d .
H9 H 0.4873 -0.1334 0.9487 0.020 Uiso 1 1 calc R
C10 C 0.2334(4) -0.0923(2) 0.98879(5) 0.0187(4) Uani 1 1 d .
H10 H 0.2856 -0.1783 1.0067 0.022 Uiso 1 1 calc R
C11 C 0.0362(4) 0.0080(2) 0.99685(5) 0.0189(4) Uani 1 1 d .
H11 H -0.0464 -0.0083 1.0205 0.023 Uiso 1 1 calc R
C12 C -0.0396(3) 0.1317(2) 0.97035(5) 0.0186(4) Uani 1 1 d .
H12 H -0.1757 0.1983 0.9761 0.022 Uiso 1 1 calc R
C13 C 0.0782(3) 0.1619(2) 0.93519(5) 0.0142(3) Uani 1 1 d .
C14 C -0.0280(3) 0.2994(2) 0.90903(5) 0.0147(3) Uani 1 1 d .
H14A H -0.2008 0.2890 0.9098 0.018 Uiso 1 1 calc R
H14B H 0.0233 0.2783 0.8820 0.018 Uiso 1 1 calc R
C15 C 0.0427(3) 0.4860(2) 0.92115(5) 0.0151(3) Uani 1 1 d .
H15A H 0.0507 0.4923 0.9499 0.018 Uiso 1 1 calc R
H15B H 0.2007 0.5120 0.9108 0.018 Uiso 1 1 calc R
C16 C -0.1287(3) 0.6233(2) 0.90645(5) 0.0160(3) Uani 1 1 d .
H16A H -0.2877 0.5952 0.9161 0.019 Uiso 1 1 calc R
H16B H -0.0840 0.7390 0.9171 0.019 Uiso 1 1 calc R

loop_
_atom_site_aniso_label
_atom_site_aniso_U_11
_atom_site_aniso_U_22
_atom_site_aniso_U_33
_atom_site_aniso_U_23
_atom_site_aniso_U_13
_atom_site_aniso_U_12
O1 0.0167(6) 0.0159(6) 0.0118(5) 0.0013(5) -0.0010(5) -0.0010(5)
C1 0.0155(8) 0.0119(7) 0.0164(8) -0.0011(6) 0.0000(6) 0.0000(7)
C2 0.0146(8) 0.0113(7) 0.0139(7) 0.0010(6) -0.0001(6) -0.0009(6)
O2 0.0159(6) 0.0156(6) 0.0192(6) 0.0063(5) -0.0021(5) -0.0001(5)
C3 0.0128(7) 0.0122(7) 0.0109(7) -0.0002(6) -0.0011(6) -0.0004(6)
O3 0.0232(6) 0.0135(5) 0.0105(5) -0.0001(4) 0.0001(5) -0.0004(5)
C4 0.0130(7) 0.0120(7) 0.0113(6) 0.0004(6) -0.0012(6) -0.0014(6)
O4 0.0159(6) 0.0249(7) 0.0169(6) 0.0041(5) -0.0047(5) -0.0094(6)
C5 0.0169(8) 0.0146(7) 0.0119(7) 0.0005(6) -0.0005(6) 0.0018(7)
O5 0.0241(7) 0.0158(6) 0.0165(6) 0.0012(5) -0.0053(5) -0.0031(6)
C6 0.0183(8) 0.0219(8) 0.0121(7) 0.0029(7) 0.0024(6) 0.0083(8)
O6 0.0199(6) 0.0169(6) 0.0118(5) 0.0015(5) 0.0011(5) 0.0051(6)
C7 0.0122(7) 0.0159(7) 0.0162(7) 0.0002(6) -0.0013(6) -0.0012(7)
O7 0.0310(8) 0.0215(7) 0.0299(7) 0.0064(6) 0.0122(7) 0.0110(7)
C8 0.0135(8) 0.0139(7) 0.0139(7) -0.0010(6) -0.0014(6) -0.0003(7)
C9 0.0188(8) 0.0133(7) 0.0177(8) 0.0002(6) -0.0015(7) 0.0027(7)
C10 0.0230(9) 0.0152(8) 0.0177(8) 0.0026(7) -0.0013(7) -0.0011(8)
C11 0.0226(9) 0.0184(8) 0.0157(8) 0.0011(7) 0.0024(7) -0.0026(8)
C12 0.0173(8) 0.0180(8) 0.0204(8) -0.0003(7) 0.0024(7) 0.0017(7)
C13 0.0142(8) 0.0130(7) 0.0154(7) -0.0004(6) -0.0019(6) -0.0015(6)
C14 0.0132(8) 0.0166(8) 0.0144(7) -0.0002(6) -0.0017(6) 0.0023(7)
C15 0.0157(8) 0.0163(8) 0.0132(7) 0.0004(6) -0.0018(6) 0.0018(7)
C16 0.0199(8) 0.0173(8) 0.0109(7) 0.0004(6) -0.0002(6) 0.0044(7)

loop_
_atom_type_symbol
_atom_type_description
_atom_type_scat_dispersion_real
_atom_type_scat_dispersion_imag
_atom_type_scat_source
C C 0.0033 0.0000 'International Tables Vol C Tables 4.2.6.8 and 6.1.1.4'
H H 0.0000 0.0000 'International Tables Vol C Tables 4.2.6.8 and 6.1.1.4'
O O 0.0106 0.0000 'International Tables Vol C Tables 4.2.6.8 and 6.1.1.4'

loop_
_geom_angle_atom_site_label_1
_geom_angle_atom_site_label_2
_geom_angle_atom_site_label_3
_geom_angle
C16 O1 C1 112.37(14)
O1 C1 C2 110.92(14)
O1 C1 H1A 109.5
C2 C1 H1A 109.5
O1 C1 H1B 109.5
C2 C1 H1B 109.5
H1A C1 H1B 108.0
O2 C2 C1 112.36(15)
O2 C2 C3 108.59(14)
C1 C2 C3 115.43(14)
O2 C2 H2 106.6
C1 C2 H2 106.6
C3 C2 H2 106.6
C2 O2 H2A 109.5
O3 C3 C4 112.71(14)
O3 C3 C2 105.17(13)
C4 C3 C2 112.67(14)
O3 C3 H3 108.7
C4 C3 H3 108.7
C2 C3 H3 108.7
C3 O3 H3A 109.5
O4 C4 C3 108.29(13)
O4 C4 C5 110.73(14)
C3 C4 C5 113.25(14)
O4 C4 H4 108.1
C3 C4 H4 108.1
C5 C4 H4 108.1
C4 O4 H4A 109.5
O5 C5 C6 106.75(14)
O5 C5 C4 109.89(14)
C6 C5 C4 111.31(14)
O5 C5 H5 109.6
C6 C5 H5 109.6
C4 C5 H5 109.6
C5 O5 H5A 109.5
O6 C6 C5 107.25(14)
O6 C6 H6A 110.3
C5 C6 H6A 110.3
O6 C6 H6B 110.3
C5 C6 H6B 110.3
H6A C6 H6B 108.5
C7 O6 C6 116.64(14)
O7 C7 O6 123.64(16)
O7 C7 C8 121.75(16)
O6 C7 C8 114.61(15)
C13 C8 C9 119.88(16)
C13 C8 C7 126.67(15)
C9 C8 C7 113.33(16)
C10 C9 C8 121.31(17)
C10 C9 H9 119.3
C8 C9 H9 119.3
C9 C10 C11 119.12(17)
C9 C10 H10 120.4
C11 C10 H10 120.4
C12 C11 C10 119.92(17)
C12 C11 H11 120.0
C10 C11 H11 120.0
C11 C12 C13 122.08(18)
C11 C12 H12 119.0
C13 C12 H12 119.0
C8 C13 C12 117.68(16)
C8 C13 C14 126.47(16)
C12 C13 C14 115.84(16)
C13 C14 C15 112.19(14)
C13 C14 H14A 109.2
C15 C14 H14A 109.2
C13 C14 H14B 109.2
C15 C14 H14B 109.2
H14A C14 H14B 107.9
C16 C15 C14 112.38(15)
C16 C15 H15A 109.1
C14 C15 H15A 109.1
C16 C15 H15B 109.1
C14 C15 H15B 109.1
H15A C15 H15B 107.9
O1 C16 C15 112.18(14)
O1 C16 H16A 109.2
C15 C16 H16A 109.2
O1 C16 H16B 109.2
C15 C16 H16B 109.2
H16A C16 H16B 107.9

loop_
_geom_bond_atom_site_label_1
_geom_bond_atom_site_label_2
_geom_bond_distance
O1 C16 1.430(2)
O1 C1 1.439(2)
C1 C2 1.507(2)
C1 H1A 0.9900
C1 H1B 0.9900
C2 O2 1.436(2)
C2 C3 1.530(2)
C2 H2 1.0000
O2 H2A 0.8400
C3 O3 1.422(2)
C3 C4 1.525(2)
C3 H3 1.0000
O3 H3A 0.8400
C4 O4 1.423(2)
C4 C5 1.535(2)
C4 H4 1.0000
O4 H4A 0.8400
C5 O5 1.419(2)
C5 C6 1.513(2)
C5 H5 1.0000
O5 H5A 0.8400
C6 O6 1.466(2)
C6 H6A 0.9900
C6 H6B 0.9900
O6 C7 1.333(2)
C7 O7 1.199(2)
C7 C8 1.503(2)
C8 C13 1.401(3)
C8 C9 1.405(2)
C9 C10 1.383(3)
C9 H9 0.9500
C10 C11 1.390(3)
C10 H10 0.9500
C11 C12 1.383(3)
C11 H11 0.9500
C12 C13 1.403(3)
C12 H12 0.9500
C13 C14 1.511(2)
C14 C15 1.540(2)
C14 H14A 0.9900
C14 H14B 0.9900
C15 C16 1.522(2)
C15 H15A 0.9900
C15 H15B 0.9900
C16 H16A 0.9900
C16 H16B 0.9900

loop_
_geom_hbond_atom_site_label_D
_geom_hbond_atom_site_label_H
_geom_hbond_atom_site_label_A
_geom_hbond_distance_DH
_geom_hbond_distance_HA
_geom_hbond_distance_DA
_geom_hbond_angle_DHA
_geom_hbond_site_symmetry_A
O5 H5A O3 0.84 2.10 2.8337(18) 145.6 3_546
O4 H4A O1 0.84 1.97 2.6982(18) 145.2 1_655
O3 H3A O2 0.84 1.81 2.6478(18) 174.2 3_546
O2 H2A O4 0.84 1.86 2.6889(18) 167.1 1_455

loop_
_geom_torsion_atom_site_label_1
_geom_torsion_atom_site_label_2
_geom_torsion_atom_site_label_3
_geom_torsion_atom_site_label_4
_geom_torsion
C16 O1 C1 C2 170.25(14)
O1 C1 C2 O2 73.62(17)
O1 C1 C2 C3 -51.6(2)
O2 C2 C3 O3 70.03(16)
C1 C2 C3 O3 -162.78(15)
O2 C2 C3 C4 -166.83(14)
C1 C2 C3 C4 -39.6(2)
O3 C3 C4 O4 55.25(18)
C2 C3 C4 O4 -63.58(18)
O3 C3 C4 C5 -67.97(18)
C2 C3 C4 C5 173.20(14)
O4 C4 C5 O5 -178.92(12)
C3 C4 C5 O5 -57.06(17)
O4 C4 C5 C6 63.04(18)
C3 C4 C5 C6 -175.10(15)
O5 C5 C6 O6 -59.36(18)
C4 C5 C6 O6 60.56(19)
C5 C6 O6 C7 136.12(16)
C6 O6 C7 O7 8.5(3)
C6 O6 C7 C8 -172.25(15)
O7 C7 C8 C13 -157.07(19)
O6 C7 C8 C13 23.6(3)
O7 C7 C8 C9 19.0(3)
O6 C7 C8 C9 -160.28(16)
C13 C8 C9 C10 -0.6(3)
C7 C8 C9 C10 -176.96(17)
C8 C9 C10 C11 0.0(3)
C9 C10 C11 C12 0.6(3)
C10 C11 C12 C13 -0.7(3)
C9 C8 C13 C12 0.5(3)
C7 C8 C13 C12 176.36(17)
C9 C8 C13 C14 -178.37(17)
C7 C8 C13 C14 -2.5(3)
C11 C12 C13 C8 0.2(3)
C11 C12 C13 C14 179.13(18)
C8 C13 C14 C15 -99.4(2)
C12 C13 C14 C15 81.7(2)
C13 C14 C15 C16 -157.74(15)
C1 O1 C16 C15 -96.70(17)
C14 C15 C16 O1 -64.2(2)

loop_
_cod_related_entry_id
_cod_related_entry_database
_cod_related_entry_code
1 ChemSpider 17268741
